data_4081749
loop_
_publ_author_name
'Xu, Bao-Hua'
'Bussmann, Kathrin'
'Fr\"ohlich, Roland'
'Daniliuc, Constantin G.'
'Brandenburg, Jan Gerit'
'Grimme, Stefan'
'Kehr, Gerald'
'Erker, Gerhard'

_publ_section_title
;
 An Enamine/HB(C6F5)2Adduct as a Dormant State in Frustrated Lewis Pair
 Chemistry
;
_journal_issue 22
_journal_name_full Organometallics
_journal_page_first 6745
_journal_paper_doi 10.1021/om4004225
_journal_volume 32
_journal_year 2013
_chemical_formula_sum 'C27 H24 B F10 N'
_chemical_formula_weight 563.28
_chemical_name_systematic
; 
 ? 
;
_space_group_IT_number 14
_symmetry_cell_setting monoclinic
_symmetry_space_group_name_Hall '-P 2yn'
_symmetry_space_group_name_H-M 'P 1 21/n 1'
_atom_sites_solution_hydrogens geom
_atom_sites_solution_primary direct
_atom_sites_solution_secondary difmap
_audit_creation_method SHELXL-97
_cell_angle_alpha 90.00
_cell_angle_beta 97.589(4)
_cell_angle_gamma 90.00
_cell_formula_units_Z 4
_cell_length_a 8.8914(4)
_cell_length_b 21.7999(5)
_cell_length_c 13.4296(5)
_cell_measurement_reflns_used 4375
_cell_measurement_temperature 223(2)
_cell_measurement_theta_max 68.25
_cell_measurement_theta_min 0.88
_cell_volume 2580.28(16)
_computing_cell_refinement 'Collect (Nonius B.V., 1998)'
_computing_data_collection 'Collect (Nonius B.V., 1998)'
_computing_data_reduction 'Denzo-SMN (Otwinowski & Minor, 1997)'
_computing_molecular_graphics 'XP (BrukerAXS, 2000)'
_computing_publication_material 'SHELXL-97 (Sheldrick, 1997)'
_computing_structure_refinement 'SHELXL-97 (Sheldrick, 1997)'
_computing_structure_solution 'SHELXS-97 (Sheldrick, 1990)'
_diffrn_ambient_temperature 223(2)
_diffrn_measured_fraction_theta_full 0.968
_diffrn_measured_fraction_theta_max 0.968
_diffrn_measurement_device_type 'Nonius KappaCCD APEXII'
_diffrn_measurement_method '\w and \f scans'
_diffrn_radiation_monochromator graphite
_diffrn_radiation_source 'fine-focus sealed tube'
_diffrn_radiation_type CuK\a
_diffrn_radiation_wavelength 1.54178
_diffrn_reflns_av_R_equivalents 0.041
_diffrn_reflns_av_sigmaI/netI 0.0247
_diffrn_reflns_limit_h_max 10
_diffrn_reflns_limit_h_min 0
_diffrn_reflns_limit_k_max 25
_diffrn_reflns_limit_k_min 0
_diffrn_reflns_limit_l_max 15
_diffrn_reflns_limit_l_min -15
_diffrn_reflns_number 19179
_diffrn_reflns_theta_full 67.07
_diffrn_reflns_theta_max 67.07
_diffrn_reflns_theta_min 3.89
_exptl_absorpt_coefficient_mu 1.184
_exptl_absorpt_correction_T_max 0.8710
_exptl_absorpt_correction_T_min 0.6820
_exptl_absorpt_correction_type multi-scan
_exptl_absorpt_process_details 'Denzo (Otwinowski, Borek, Majewski & Minor, 2003)'
_exptl_crystal_colour colourless
_exptl_crystal_density_diffrn 1.450
_exptl_crystal_density_method 'not measured'
_exptl_crystal_description prism
_exptl_crystal_F_000 1152
_exptl_crystal_size_max 0.35
_exptl_crystal_size_mid 0.18
_exptl_crystal_size_min 0.12
_refine_diff_density_max 0.186
_refine_diff_density_min -0.261
_refine_diff_density_rms 0.051
_refine_ls_extinction_method none
_refine_ls_goodness_of_fit_ref 1.045
_refine_ls_hydrogen_treatment mixed
_refine_ls_matrix_type full
_refine_ls_number_parameters 357
_refine_ls_number_reflns 4460
_refine_ls_number_restraints 0
_refine_ls_restrained_S_all 1.045
_refine_ls_R_factor_all 0.0524
_refine_ls_R_factor_gt 0.0464
_refine_ls_shift/su_max 0.000
_refine_ls_shift/su_mean 0.000
_refine_ls_structure_factor_coef Fsqd
_refine_ls_weighting_details 'calc w=1/[\s^2^(Fo^2^)+(0.0588P)^2^+1.1709P] where P=(Fo^2^+2Fc^2^)/3'
_refine_ls_weighting_scheme calc
_refine_ls_wR_factor_gt 0.1175
_refine_ls_wR_factor_ref 0.1229
_reflns_number_gt 3900
_reflns_number_total 4460
_reflns_threshold_expression >2sigma(I)
_cod_data_source_file om4004225_si_007.cif
_cod_data_source_block erk6817
_cod_original_sg_symbol_H-M P21/n
_cod_database_code 4081749

loop_
_symmetry_equiv_pos_as_xyz
'x, y, z'
'-x+1/2, y+1/2, -z+1/2'
'-x, -y, -z'
'x-1/2, -y-1/2, z-1/2'

loop_
_atom_site_label
_atom_site_type_symbol
_atom_site_fract_x
_atom_site_fract_y
_atom_site_fract_z
_atom_site_U_iso_or_equiv
_atom_site_adp_type
_atom_site_occupancy
_atom_site_symmetry_multiplicity
_atom_site_calc_flag
_atom_site_refinement_flags
B1 B 0.3902(2) 0.20833(9) 0.34753(15) 0.0355(4) Uani 1 1 d .
N1 N 0.67739(17) 0.11671(6) 0.30120(12) 0.0368(3) Uani 1 1 d .
H01 H 0.598(2) 0.1289(10) 0.2554(16) 0.048(6) Uiso 1 1 d .
C1 C 0.6305(2) 0.13749(8) 0.40090(14) 0.0403(4) Uani 1 1 d .
H1 H 0.5463 0.1105 0.4152 0.048 Uiso 1 1 calc R
C2 C 0.5700(2) 0.20387(8) 0.39691(13) 0.0365(4) Uani 1 1 d .
H2 H 0.6298 0.2276 0.3530 0.044 Uiso 1 1 calc R
C3 C 0.6200(2) 0.22507(9) 0.50573(15) 0.0450(5) Uani 1 1 d .
H3A H 0.6243 0.2699 0.5100 0.054 Uiso 1 1 calc R
H3B H 0.5505 0.2098 0.5509 0.054 Uiso 1 1 calc R
C4 C 0.7778(2) 0.19707(11) 0.53171(16) 0.0533(5) Uani 1 1 d .
H4A H 0.8533 0.2195 0.4990 0.064 Uiso 1 1 calc R
H4B H 0.8091 0.1969 0.6045 0.064 Uiso 1 1 calc R
C5 C 0.7567(3) 0.13232(11) 0.49095(17) 0.0593(6) Uani 1 1 d .
H5A H 0.7261 0.1046 0.5421 0.071 Uiso 1 1 calc R
H5B H 0.8508 0.1170 0.4694 0.071 Uiso 1 1 calc R
C6 C 0.8167(2) 0.14689(9) 0.27210(19) 0.0544(5) Uani 1 1 d .
H6A H 0.9042 0.1367 0.3216 0.065 Uiso 1 1 calc R
H6B H 0.8035 0.1915 0.2721 0.065 Uiso 1 1 calc R
C7 C 0.8462(3) 0.12616(10) 0.1696(2) 0.0663(7) Uani 1 1 d .
H7A H 0.9391 0.1456 0.1530 0.080 Uiso 1 1 calc R
H7B H 0.7620 0.1392 0.1195 0.080 Uiso 1 1 calc R
C8 C 0.8631(3) 0.05678(10) 0.1653(2) 0.0623(6) Uani 1 1 d .
H8A H 0.8772 0.0442 0.0971 0.075 Uiso 1 1 calc R
H8B H 0.9525 0.0438 0.2111 0.075 Uiso 1 1 calc R
C9 C 0.7222(3) 0.02646(10) 0.19527(17) 0.0553(5) Uani 1 1 d .
H9A H 0.6349 0.0361 0.1452 0.066 Uiso 1 1 calc R
H9B H 0.7359 -0.0182 0.1966 0.066 Uiso 1 1 calc R
C10 C 0.6914(3) 0.04813(8) 0.29707(16) 0.0482(5) Uani 1 1 d .
H10A H 0.5972 0.0294 0.3129 0.058 Uiso 1 1 calc R
H10B H 0.7740 0.0347 0.3480 0.058 Uiso 1 1 calc R
C11 C 0.37361(19) 0.17615(8) 0.23928(13) 0.0362(4) Uani 1 1 d .
C12 C 0.3691(2) 0.15349(8) 0.15688(14) 0.0393(4) Uani 1 1 d .
C13 C 0.3518(2) 0.12250(10) 0.06176(14) 0.0465(5) Uani 1 1 d .
C14 C 0.4315(3) 0.13827(14) -0.01151(19) 0.0748(8) Uani 1 1 d .
H14A H 0.5017 0.1706 -0.0018 0.090 Uiso 1 1 calc R
H14B H 0.4175 0.1170 -0.0730 0.090 Uiso 1 1 calc R
C15 C 0.2379(4) 0.07301(13) 0.0498(2) 0.0818(9) Uani 1 1 d .
H15A H 0.2366 0.0542 -0.0158 0.123 Uiso 1 1 calc R
H15B H 0.1385 0.0899 0.0557 0.123 Uiso 1 1 calc R
H15C H 0.2635 0.0423 0.1015 0.123 Uiso 1 1 calc R
C21 C 0.2896(2) 0.17231(8) 0.42507(13) 0.0372(4) Uani 1 1 d .
F22 F 0.27789(14) 0.26139(5) 0.52486(9) 0.0548(3) Uani 1 1 d .
C22 C 0.2468(2) 0.20110(9) 0.50906(14) 0.0414(4) Uani 1 1 d .
F23 F 0.13969(15) 0.20435(7) 0.66105(9) 0.0696(4) Uani 1 1 d .
C23 C 0.1747(2) 0.17254(11) 0.58158(15) 0.0500(5) Uani 1 1 d .
F24 F 0.07469(16) 0.08209(8) 0.64316(11) 0.0792(5) Uani 1 1 d .
C24 C 0.1425(2) 0.11135(11) 0.57308(16) 0.0544(5) Uani 1 1 d .
F25 F 0.14935(17) 0.01984(6) 0.48124(12) 0.0759(4) Uani 1 1 d .
C25 C 0.1808(2) 0.08024(10) 0.49155(17) 0.0519(5) Uani 1 1 d .
F26 F 0.28459(15) 0.07490(5) 0.34347(9) 0.0582(3) Uani 1 1 d .
C26 C 0.2509(2) 0.11057(9) 0.42001(14) 0.0428(4) Uani 1 1 d .
C31 C 0.3227(2) 0.27836(8) 0.32529(13) 0.0352(4) Uani 1 1 d .
F32 F 0.55320(12) 0.33424(5) 0.36430(10) 0.0532(3) Uani 1 1 d .
C32 C 0.4018(2) 0.33316(8) 0.33339(14) 0.0399(4) Uani 1 1 d .
F33 F 0.42259(17) 0.44123(5) 0.32394(12) 0.0727(4) Uani 1 1 d .
C33 C 0.3375(2) 0.38998(9) 0.31154(16) 0.0484(5) Uani 1 1 d .
F34 F 0.12039(18) 0.44941(6) 0.25613(13) 0.0797(5) Uani 1 1 d .
C34 C 0.1857(3) 0.39448(9) 0.27828(16) 0.0515(5) Uani 1 1 d .
F35 F -0.04905(14) 0.34533(7) 0.23394(10) 0.0675(4) Uani 1 1 d .
C35 C 0.1009(2) 0.34187(10) 0.26722(15) 0.0468(5) Uani 1 1 d .
F36 F 0.07785(12) 0.23653(5) 0.27759(10) 0.0555(3) Uani 1 1 d .
C36 C 0.1692(2) 0.28628(8) 0.29060(14) 0.0398(4) Uani 1 1 d .

loop_
_atom_site_aniso_label
_atom_site_aniso_U_11
_atom_site_aniso_U_22
_atom_site_aniso_U_33
_atom_site_aniso_U_23
_atom_site_aniso_U_13
_atom_site_aniso_U_12
B1 0.0378(10) 0.0299(10) 0.0384(10) -0.0040(8) 0.0033(8) -0.0034(8)
N1 0.0357(8) 0.0292(7) 0.0455(8) -0.0024(6) 0.0057(7) 0.0014(6)
C1 0.0434(10) 0.0365(9) 0.0404(10) -0.0033(7) 0.0035(8) 0.0029(8)
C2 0.0369(9) 0.0334(9) 0.0389(9) -0.0052(7) 0.0038(7) 0.0007(7)
C3 0.0411(10) 0.0474(11) 0.0444(10) -0.0119(8) -0.0017(8) 0.0018(8)
C4 0.0472(11) 0.0623(13) 0.0470(11) -0.0097(10) -0.0063(9) 0.0070(10)
C5 0.0638(14) 0.0584(13) 0.0512(12) -0.0042(10) -0.0091(10) 0.0179(11)
C6 0.0472(11) 0.0361(10) 0.0844(16) -0.0103(10) 0.0258(11) -0.0052(9)
C7 0.0756(16) 0.0435(12) 0.0891(18) 0.0011(11) 0.0452(14) 0.0021(11)
C8 0.0735(15) 0.0441(12) 0.0743(15) -0.0093(11) 0.0289(13) 0.0082(11)
C9 0.0691(14) 0.0362(10) 0.0617(13) -0.0100(9) 0.0122(11) 0.0006(10)
C10 0.0602(12) 0.0286(9) 0.0569(12) -0.0024(8) 0.0117(10) -0.0001(8)
C11 0.0340(9) 0.0322(9) 0.0418(10) -0.0006(7) 0.0022(7) 0.0001(7)
C12 0.0404(10) 0.0376(9) 0.0391(10) -0.0028(8) 0.0023(8) 0.0016(8)
C13 0.0503(11) 0.0505(11) 0.0386(10) -0.0086(8) 0.0058(8) 0.0014(9)
C14 0.0864(18) 0.0908(19) 0.0520(14) -0.0152(13) 0.0268(13) -0.0188(15)
C15 0.107(2) 0.0803(18) 0.0607(15) -0.0294(13) 0.0195(15) -0.0418(17)
C21 0.0356(9) 0.0369(9) 0.0380(9) -0.0001(7) 0.0004(7) 0.0001(7)
F22 0.0673(8) 0.0475(7) 0.0509(7) -0.0120(5) 0.0122(6) 0.0035(6)
C22 0.0386(10) 0.0418(10) 0.0431(10) -0.0008(8) 0.0031(8) 0.0036(8)
F23 0.0636(8) 0.1001(11) 0.0487(7) -0.0004(7) 0.0207(6) 0.0168(7)
C23 0.0388(10) 0.0714(14) 0.0403(10) 0.0030(10) 0.0068(8) 0.0111(10)
F24 0.0686(9) 0.1004(12) 0.0726(9) 0.0366(8) 0.0246(7) -0.0035(8)
C24 0.0403(11) 0.0710(15) 0.0526(12) 0.0224(11) 0.0087(9) -0.0006(10)
F25 0.0862(10) 0.0500(8) 0.0918(10) 0.0191(7) 0.0130(8) -0.0211(7)
C25 0.0461(11) 0.0478(11) 0.0601(13) 0.0147(10) 0.0013(10) -0.0067(9)
F26 0.0814(9) 0.0366(6) 0.0579(7) -0.0080(5) 0.0144(6) -0.0113(6)
C26 0.0436(10) 0.0391(10) 0.0449(10) 0.0011(8) 0.0030(8) -0.0034(8)
C31 0.0375(9) 0.0348(9) 0.0330(9) -0.0036(7) 0.0035(7) -0.0006(7)
F32 0.0404(6) 0.0402(6) 0.0772(8) -0.0041(5) 0.0009(5) -0.0080(5)
C32 0.0371(9) 0.0366(9) 0.0457(10) -0.0038(8) 0.0041(8) -0.0007(7)
F33 0.0789(9) 0.0309(6) 0.1078(11) -0.0024(6) 0.0106(8) -0.0095(6)
C33 0.0572(12) 0.0300(9) 0.0587(12) -0.0031(8) 0.0106(10) -0.0032(9)
F34 0.0886(10) 0.0458(7) 0.1025(11) 0.0109(7) 0.0044(9) 0.0284(7)
C34 0.0598(13) 0.0378(10) 0.0567(12) 0.0033(9) 0.0072(10) 0.0148(9)
F35 0.0448(7) 0.0799(9) 0.0736(9) 0.0020(7) -0.0081(6) 0.0176(6)
C35 0.0411(10) 0.0544(12) 0.0435(10) -0.0001(9) 0.0000(8) 0.0117(9)
F36 0.0397(6) 0.0514(7) 0.0718(8) 0.0004(6) -0.0063(5) -0.0094(5)
C36 0.0384(10) 0.0390(10) 0.0413(10) -0.0018(8) 0.0021(8) -0.0031(8)

loop_
_atom_type_symbol
_atom_type_description
_atom_type_scat_dispersion_real
_atom_type_scat_dispersion_imag
_atom_type_scat_source
C C 0.0181 0.0091 'International Tables Vol C Tables 4.2.6.8 and 6.1.1.4'
H H 0.0000 0.0000 'International Tables Vol C Tables 4.2.6.8 and 6.1.1.4'
B B 0.0090 0.0039 'International Tables Vol C Tables 4.2.6.8 and 6.1.1.4'
N N 0.0311 0.0180 'International Tables Vol C Tables 4.2.6.8 and 6.1.1.4'
F F 0.0727 0.0534 'International Tables Vol C Tables 4.2.6.8 and 6.1.1.4'

loop_
_geom_angle_atom_site_label_1
_geom_angle_atom_site_label_2
_geom_angle_atom_site_label_3
_geom_angle
C11 B1 C2 107.86(15)
C11 B1 C31 104.62(14)
C2 B1 C31 115.86(14)
C11 B1 C21 111.70(14)
C2 B1 C21 107.11(14)
C31 B1 C21 109.74(15)
C6 N1 C10 110.61(15)
C6 N1 C1 115.48(15)
C10 N1 C1 111.23(14)
C6 N1 H01 106.9(13)
C10 N1 H01 108.9(14)
C1 N1 H01 103.2(13)
N1 C1 C5 114.38(16)
N1 C1 C2 112.53(14)
C5 C1 C2 108.07(15)
N1 C1 H1 107.2
C5 C1 H1 107.2
C2 C1 H1 107.2
C3 C2 C1 101.11(14)
C3 C2 B1 120.40(15)
C1 C2 B1 112.58(14)
C3 C2 H2 107.3
C1 C2 H2 107.3
B1 C2 H2 107.3
C4 C3 C2 103.78(15)
C4 C3 H3A 111.0
C2 C3 H3A 111.0
C4 C3 H3B 111.0
C2 C3 H3B 111.0
H3A C3 H3B 109.0
C5 C4 C3 102.91(17)
C5 C4 H4A 111.2
C3 C4 H4A 111.2
C5 C4 H4B 111.2
C3 C4 H4B 111.2
H4A C4 H4B 109.1
C4 C5 C1 104.94(16)
C4 C5 H5A 110.8
C1 C5 H5A 110.8
C4 C5 H5B 110.8
C1 C5 H5B 110.8
H5A C5 H5B 108.8
N1 C6 C7 110.90(18)
N1 C6 H6A 109.5
C7 C6 H6A 109.5
N1 C6 H6B 109.5
C7 C6 H6B 109.5
H6A C6 H6B 108.0
C6 C7 C8 111.3(2)
C6 C7 H7A 109.4
C8 C7 H7A 109.4
C6 C7 H7B 109.4
C8 C7 H7B 109.4
H7A C7 H7B 108.0
C9 C8 C7 109.54(19)
C9 C8 H8A 109.8
C7 C8 H8A 109.8
C9 C8 H8B 109.8
C7 C8 H8B 109.8
H8A C8 H8B 108.2
C10 C9 C8 111.10(18)
C10 C9 H9A 109.4
C8 C9 H9A 109.4
C10 C9 H9B 109.4
C8 C9 H9B 109.4
H9A C9 H9B 108.0
N1 C10 C9 111.83(16)
N1 C10 H10A 109.3
C9 C10 H10A 109.3
N1 C10 H10B 109.3
C9 C10 H10B 109.3
H10A C10 H10B 107.9
C12 C11 B1 176.17(19)
C11 C12 C13 174.2(2)
C14 C13 C12 122.1(2)
C14 C13 C15 122.2(2)
C12 C13 C15 115.66(19)
C13 C14 H14A 120.0
C13 C14 H14B 120.0
H14A C14 H14B 120.0
C13 C15 H15A 109.5
C13 C15 H15B 109.5
H15A C15 H15B 109.5
C13 C15 H15C 109.5
H15A C15 H15C 109.5
H15B C15 H15C 109.5
C22 C21 C26 112.69(17)
C22 C21 B1 121.67(16)
C26 C21 B1 125.40(16)
F22 C22 C23 115.52(17)
F22 C22 C21 119.64(17)
C23 C22 C21 124.84(19)
F23 C23 C24 120.16(19)
F23 C23 C22 120.3(2)
C24 C23 C22 119.51(19)
F24 C24 C23 120.9(2)
F24 C24 C25 120.5(2)
C23 C24 C25 118.63(19)
F25 C25 C24 119.71(19)
F25 C25 C26 120.2(2)
C24 C25 C26 120.1(2)
F26 C26 C25 114.75(18)
F26 C26 C21 121.05(17)
C25 C26 C21 124.17(19)
C32 C31 C36 112.64(16)
C32 C31 B1 127.91(16)
C36 C31 B1 119.40(15)
F32 C32 C33 114.64(16)
F32 C32 C31 120.88(16)
C33 C32 C31 124.48(17)
F33 C33 C34 119.65(18)
F33 C33 C32 120.52(18)
C34 C33 C32 119.83(18)
F34 C34 C33 120.9(2)
F34 C34 C35 120.37(19)
C33 C34 C35 118.71(18)
F35 C35 C34 119.60(18)
F35 C35 C36 120.79(19)
C34 C35 C36 119.60(18)
F36 C36 C35 116.00(16)
F36 C36 C31 119.28(16)
C35 C36 C31 124.72(17)

loop_
_geom_bond_atom_site_label_1
_geom_bond_atom_site_label_2
_geom_bond_distance
B1 C11 1.603(3)
B1 C2 1.651(3)
B1 C31 1.653(3)
B1 C21 1.658(3)
N1 C6 1.499(2)
N1 C10 1.502(2)
N1 C1 1.523(2)
N1 H01 0.91(2)
C1 C5 1.541(3)
C1 C2 1.542(2)
C1 H1 0.9900
C2 C3 1.541(2)
C2 H2 0.9900
C3 C4 1.527(3)
C3 H3A 0.9800
C3 H3B 0.9800
C4 C5 1.517(3)
C4 H4A 0.9800
C4 H4B 0.9800
C5 H5A 0.9800
C5 H5B 0.9800
C6 C7 1.505(3)
C6 H6A 0.9800
C6 H6B 0.9800
C7 C8 1.522(3)
C7 H7A 0.9800
C7 H7B 0.9800
C8 C9 1.516(3)
C8 H8A 0.9800
C8 H8B 0.9800
C9 C10 1.506(3)
C9 H9A 0.9800
C9 H9B 0.9800
C10 H10A 0.9800
C10 H10B 0.9800
C11 C12 1.208(3)
C12 C13 1.435(3)
C13 C14 1.331(3)
C13 C15 1.474(3)
C14 H14A 0.9400
C14 H14B 0.9400
C15 H15A 0.9700
C15 H15B 0.9700
C15 H15C 0.9700
C21 C22 1.387(3)
C21 C26 1.388(3)
F22 C22 1.354(2)
C22 C23 1.383(3)
F23 C23 1.343(2)
C23 C24 1.366(3)
F24 C24 1.344(2)
C24 C25 1.369(3)
F25 C25 1.350(3)
C25 C26 1.381(3)
F26 C26 1.354(2)
C31 C32 1.383(2)
C31 C36 1.393(3)
F32 C32 1.355(2)
C32 C33 1.380(3)
F33 C33 1.347(2)
C33 C34 1.368(3)
F34 C34 1.347(2)
C34 C35 1.369(3)
F35 C35 1.352(2)
C35 C36 1.373(3)
F36 C36 1.352(2)

loop_
_geom_torsion_atom_site_label_1
_geom_torsion_atom_site_label_2
_geom_torsion_atom_site_label_3
_geom_torsion_atom_site_label_4
_geom_torsion
C6 N1 C1 C5 -54.1(2)
C10 N1 C1 C5 73.0(2)
C6 N1 C1 C2 69.7(2)
C10 N1 C1 C2 -163.19(15)
N1 C1 C2 C3 -148.26(15)
C5 C1 C2 C3 -21.0(2)
N1 C1 C2 B1 81.93(19)
C5 C1 C2 B1 -150.81(17)
C11 B1 C2 C3 -173.86(16)
C31 B1 C2 C3 69.3(2)
C21 B1 C2 C3 -53.5(2)
C11 B1 C2 C1 -54.78(19)
C31 B1 C2 C1 -171.59(15)
C21 B1 C2 C1 65.59(18)
C1 C2 C3 C4 39.6(2)
B1 C2 C3 C4 164.28(17)
C2 C3 C4 C5 -44.0(2)
C3 C4 C5 C1 29.8(2)
N1 C1 C5 C4 120.95(19)
C2 C1 C5 C4 -5.2(2)
C10 N1 C6 C7 56.4(2)
C1 N1 C6 C7 -176.15(17)
N1 C6 C7 C8 -57.6(3)
C6 C7 C8 C9 56.6(3)
C7 C8 C9 C10 -55.6(3)
C6 N1 C10 C9 -56.0(2)
C1 N1 C10 C9 174.26(17)
C8 C9 C10 N1 56.1(2)
C2 B1 C11 C12 -40(3)
C31 B1 C11 C12 84(3)
C21 B1 C11 C12 -158(3)
B1 C11 C12 C13 165(2)
C11 C12 C13 C14 178(100)
C11 C12 C13 C15 0(2)
C11 B1 C21 C22 -159.13(16)
C2 B1 C21 C22 83.0(2)
C31 B1 C21 C22 -43.6(2)
C11 B1 C21 C26 27.0(2)
C2 B1 C21 C26 -90.9(2)
C31 B1 C21 C26 142.53(17)
C26 C21 C22 F22 179.50(16)
B1 C21 C22 F22 4.9(3)
C26 C21 C22 C23 0.6(3)
B1 C21 C22 C23 -174.03(17)
F22 C22 C23 F23 0.2(3)
C21 C22 C23 F23 179.13(17)
F22 C22 C23 C24 -178.32(17)
C21 C22 C23 C24 0.6(3)
F23 C23 C24 F24 0.5(3)
C22 C23 C24 F24 178.95(18)
F23 C23 C24 C25 -179.52(18)
C22 C23 C24 C25 -1.0(3)
F24 C24 C25 F25 0.4(3)
C23 C24 C25 F25 -179.64(19)
F24 C24 C25 C26 -179.79(18)
C23 C24 C25 C26 0.2(3)
F25 C25 C26 F26 -0.8(3)
C24 C25 C26 F26 179.35(18)
F25 C25 C26 C21 -179.01(18)
C24 C25 C26 C21 1.2(3)
C22 C21 C26 F26 -179.56(16)
B1 C21 C26 F26 -5.2(3)
C22 C21 C26 C25 -1.5(3)
B1 C21 C26 C25 172.90(18)
C11 B1 C31 C32 -111.4(2)
C2 B1 C31 C32 7.2(3)
C21 B1 C31 C32 128.60(19)
C11 B1 C31 C36 66.1(2)
C2 B1 C31 C36 -175.31(16)
C21 B1 C31 C36 -53.9(2)
C36 C31 C32 F32 -178.82(16)
B1 C31 C32 F32 -1.2(3)
C36 C31 C32 C33 1.0(3)
B1 C31 C32 C33 178.70(18)
F32 C32 C33 F33 -1.8(3)
C31 C32 C33 F33 178.36(18)
F32 C32 C33 C34 179.10(18)
C31 C32 C33 C34 -0.8(3)
F33 C33 C34 F34 1.1(3)
C32 C33 C34 F34 -179.76(19)
F33 C33 C34 C35 -179.31(19)
C32 C33 C34 C35 -0.2(3)
F34 C34 C35 F35 -0.1(3)
C33 C34 C35 F35 -179.65(19)
F34 C34 C35 C36 -179.70(19)
C33 C34 C35 C36 0.7(3)
F35 C35 C36 F36 0.4(3)
C34 C35 C36 F36 -179.97(18)
F35 C35 C36 C31 179.98(18)
C34 C35 C36 C31 -0.4(3)
C32 C31 C36 F36 179.11(16)
B1 C31 C36 F36 1.2(3)
C32 C31 C36 C35 -0.5(3)
B1 C31 C36 C35 -178.35(18)
